data_2201188
loop_
_publ_author_name
'Howie, R. Alan'
'Wardell, Solange M. S. V.'

_publ_section_title
;
 (2-Carbomethoxyethyl)triiodotin at 120K
;
_journal_issue 5
_journal_name_full 'Acta Crystallographica Section E'
_journal_page_first m220
_journal_page_last m222
_journal_paper_doi 10.1107/S1600536802007080
_journal_volume 58
_journal_year 2002
_chemical_formula_iupac '[Sn I3 (C4 H7 O2)]'
_chemical_formula_moiety 'C4 H7 I3 O2 Sn'
_chemical_formula_sum 'C4 H7 I3 O2 Sn'
_chemical_formula_weight 586.49
_chemical_name_systematic
;
 (2-Carbomethoxyethyl)triiodotin at 120K
;
_space_group_IT_number 14
_symmetry_cell_setting monoclinic
_symmetry_space_group_name_Hall '-P 2ybc'
_symmetry_space_group_name_H-M 'P 1 21/c 1'
_atom_sites_solution_hydrogens geom
_atom_sites_solution_primary direct
_atom_sites_solution_secondary difmap
_audit_creation_method SHELXL-97
_cell_angle_alpha 90
_cell_angle_beta 90.4600(8)
_cell_angle_gamma 90
_cell_formula_units_Z 8
_cell_length_a 7.39500(10)
_cell_length_b 25.8407(4)
_cell_length_c 12.4431(2)
_cell_measurement_reflns_used 14043
_cell_measurement_temperature 120(2)
_cell_measurement_theta_max 27.5
_cell_measurement_theta_min 2.9
_cell_volume 2377.70(6)
_computing_cell_refinement 'DENZO and COLLECT'
_computing_data_collection 'DENZO (Otwinowski & Minor, 1997) and COLLECT (Hooft, 1998)'
_computing_data_reduction 'DENZO and COLLECT'
_computing_molecular_graphics 'ORTEP-3 (Farrugia, 1997)'
_computing_publication_material 'SHELXL97 and PLATON (Spek, 1990)'
_computing_structure_refinement 'SHELXL97 (Sheldrick, 1997)'
_computing_structure_solution 'SHELXS97 (Sheldrick, 1990)'
_diffrn_ambient_temperature 120(2)
_diffrn_detector_area_resol_mean 9.091
_diffrn_measured_fraction_theta_full 0.936
_diffrn_measured_fraction_theta_max 0.919
_diffrn_measurement_device_type 'Enraf-Nonius KappaCCD area-detector'
_diffrn_measurement_method '\f and \w scans to fill the Ewald sphere'
_diffrn_radiation_monochromator graphite
_diffrn_radiation_source 'Enraf-Nonius FR591 rotating anode'
_diffrn_radiation_type MoK\a
_diffrn_radiation_wavelength 0.71073
_diffrn_reflns_av_R_equivalents 0.107
_diffrn_reflns_av_sigmaI/netI 0.066
_diffrn_reflns_limit_h_max 9
_diffrn_reflns_limit_h_min -9
_diffrn_reflns_limit_k_max 33
_diffrn_reflns_limit_k_min -33
_diffrn_reflns_limit_l_max 16
_diffrn_reflns_limit_l_min -16
_diffrn_reflns_number 20814
_diffrn_reflns_theta_full 25.00
_diffrn_reflns_theta_max 27.5
_diffrn_reflns_theta_min 3.2
_diffrn_standards_decay_% 0
_diffrn_standards_number 0
_exptl_absorpt_coefficient_mu 9.90
_exptl_absorpt_correction_T_max 0.505
_exptl_absorpt_correction_T_min 0.269
_exptl_absorpt_correction_type multi-scan
_exptl_absorpt_process_details '(SORTAV; Blessing, 1995, 1997)'
_exptl_crystal_colour yellow
_exptl_crystal_density_diffrn 3.277
_exptl_crystal_density_method 'not measured'
_exptl_crystal_description block
_exptl_crystal_F_000 2048
_exptl_crystal_size_max 0.18
_exptl_crystal_size_mid 0.14
_exptl_crystal_size_min 0.08
_refine_diff_density_max 3.156
_refine_diff_density_min -2.707
_refine_ls_extinction_coef 0.00204(18)
_refine_ls_extinction_expression Fc^*^=kFc[1+0.001xFc^2^\l^3^/sin(2\q)]^-1/4^
_refine_ls_extinction_method SHELXL97
_refine_ls_goodness_of_fit_ref 1.14
_refine_ls_hydrogen_treatment constr
_refine_ls_matrix_type full
_refine_ls_number_parameters 184
_refine_ls_number_reflns 5138
_refine_ls_number_restraints 0
_refine_ls_restrained_S_all 1.14
_refine_ls_R_factor_all 0.065
_refine_ls_R_factor_gt 0.060
_refine_ls_shift/su_max 0.001
_refine_ls_shift/su_mean 0.000
_refine_ls_structure_factor_coef Fsqd
_refine_ls_weighting_details 'calc w = 1/[\s^2^(Fo^2^)+(0.0892P)^2^+21.9385P] where P = (Fo^2^+2Fc^2^)/3'
_refine_ls_weighting_scheme calc
_refine_ls_wR_factor_gt 0.164
_refine_ls_wR_factor_ref 0.168
_reflns_number_gt 4645
_reflns_number_total 5138
_reflns_threshold_expression I>2\s(I)
_cod_data_source_file tk6061.cif
_cod_data_source_block I
_cod_original_sg_symbol_H-M 'P 21/c'
_cod_database_code 2201188
_cod_database_fobs_code 2201188

loop_
_symmetry_equiv_pos_as_xyz
'x, y, z'
'-x, y+1/2, -z+1/2'
'-x, -y, -z'
'x, -y-1/2, z-1/2'

loop_
_atom_site_label
_atom_site_fract_x
_atom_site_fract_y
_atom_site_fract_z
_atom_site_U_iso_or_equiv
_atom_site_adp_type
_atom_site_calc_flag
_atom_site_refinement_flags
_atom_site_occupancy
_atom_site_disorder_assembly
_atom_site_disorder_group
_atom_site_type_symbol
Sn1A 0.33608(9) 0.63670(2) 0.91984(5) 0.0201(2) Uani d . 1 . . Sn
I1A 0.13667(11) 0.70147(3) 1.04953(6) 0.0354(2) Uani d . 1 . . I
I2A 0.21626(10) 0.54496(2) 0.99356(7) 0.0321(2) Uani d . 1 . . I
I3A 0.19303(10) 0.66415(3) 0.72933(6) 0.0300(2) Uani d . 1 . . I
C1A 0.6052(14) 0.6572(4) 0.9700(9) 0.027(2) Uani d . 1 . . C
H1A1 0.6236 0.6946 0.9572 0.032 Uiso calc R 1 . . H
H1A2 0.6174 0.6510 1.0482 0.032 Uiso calc R 1 . . H
C2A 0.7492(16) 0.6277(6) 0.9133(11) 0.041(3) Uani d . 1 . . C
H2A1 0.8272 0.6528 0.8754 0.049 Uiso calc R 1 . . H
H2A2 0.8253 0.6102 0.9681 0.049 Uiso calc R 1 . . H
C3A 0.6881(14) 0.5881(4) 0.8339(9) 0.026(2) Uani d . 1 . . C
O1A 0.5295(10) 0.5820(3) 0.8070(7) 0.0305(17) Uani d . 1 . . O
O2A 0.8200(12) 0.5605(3) 0.7940(7) 0.038(2) Uani d . 1 . . O
C4A 0.7682(19) 0.5219(5) 0.7141(11) 0.042(3) Uani d . 1 . . C
H4A1 0.6549 0.5053 0.7356 0.064 Uiso calc R 1 . . H
H4A2 0.8635 0.4957 0.7089 0.064 Uiso calc R 1 . . H
H4A3 0.7514 0.5387 0.6441 0.064 Uiso calc R 1 . . H
Sn1B 0.14771(10) 0.34482(2) 0.63933(6) 0.0235(2) Uani d . 1 . . Sn
I1B 0.33283(13) 0.26872(3) 0.74346(7) 0.0382(2) Uani d . 1 . . I
I2B 0.23598(11) 0.42592(2) 0.76633(6) 0.0288(2) Uani d . 1 . . I
I3B 0.32701(12) 0.34466(3) 0.45298(6) 0.0374(2) Uani d . 1 . . I
C1B -0.1341(17) 0.3264(4) 0.6440(10) 0.033(3) Uani d . 1 . . C
H1B1 -0.1676 0.3065 0.5788 0.040 Uiso calc R 1 . . H
H1B2 -0.1581 0.3043 0.7074 0.040 Uiso calc R 1 . . H
C2B -0.2493(15) 0.3747(4) 0.6500(11) 0.034(3) Uani d . 1 . . C
H2B1 -0.3781 0.3654 0.6391 0.040 Uiso calc R 1 . . H
H2B2 -0.2362 0.3906 0.7220 0.040 Uiso calc R 1 . . H
C3B -0.1932(16) 0.4125(4) 0.5660(9) 0.029(2) Uani d . 1 . . C
O1B -0.0368(10) 0.4159(3) 0.5339(6) 0.0268(16) Uani d . 1 . . O
O2B -0.3236(11) 0.4425(3) 0.5296(7) 0.0351(19) Uani d . 1 . . O
C4B -0.2761(17) 0.4781(5) 0.4425(11) 0.035(3) Uani d . 1 . . C
H4B1 -0.1802 0.5015 0.4671 0.053 Uiso calc R 1 . . H
H4B2 -0.3829 0.4983 0.4215 0.053 Uiso calc R 1 . . H
H4B3 -0.2335 0.4582 0.3806 0.053 Uiso calc R 1 . . H

loop_
_atom_site_aniso_label
_atom_site_aniso_U_11
_atom_site_aniso_U_22
_atom_site_aniso_U_33
_atom_site_aniso_U_12
_atom_site_aniso_U_13
_atom_site_aniso_U_23
Sn1A 0.0209(4) 0.0185(3) 0.0209(4) -0.0019(2) -0.0055(3) -0.0008(2)
I1A 0.0444(5) 0.0292(4) 0.0326(5) 0.0032(3) 0.0004(3) -0.0091(3)
I2A 0.0331(4) 0.0207(3) 0.0427(5) -0.0037(3) -0.0012(3) 0.0059(3)
I3A 0.0313(4) 0.0347(4) 0.0238(4) 0.0063(3) -0.0080(3) 0.0022(3)
C1A 0.018(5) 0.035(5) 0.027(6) -0.010(4) -0.005(4) -0.007(4)
C2A 0.015(6) 0.067(8) 0.041(7) 0.009(5) 0.000(5) -0.018(6)
C3A 0.016(5) 0.028(5) 0.035(6) 0.003(4) -0.006(4) 0.000(4)
O1A 0.021(4) 0.034(4) 0.037(5) 0.006(3) -0.006(3) -0.008(3)
O2A 0.039(5) 0.042(4) 0.032(5) 0.014(4) -0.001(4) 0.004(4)
C4A 0.043(8) 0.044(7) 0.040(7) 0.013(6) -0.003(6) -0.008(6)
Sn1B 0.0303(4) 0.0184(3) 0.0218(4) 0.0037(3) -0.0058(3) -0.0001(2)
I1B 0.0562(6) 0.0242(4) 0.0341(5) 0.0138(3) -0.0127(4) 0.0007(3)
I2B 0.0404(5) 0.0204(3) 0.0254(4) 0.0021(3) -0.0075(3) -0.0016(2)
I3B 0.0484(5) 0.0399(4) 0.0240(4) 0.0103(3) -0.0003(3) -0.0033(3)
C1B 0.043(7) 0.021(5) 0.036(7) -0.011(4) -0.006(5) -0.001(4)
C2B 0.015(5) 0.036(6) 0.050(8) -0.008(4) -0.011(5) 0.015(5)
C3B 0.031(6) 0.021(4) 0.034(6) 0.003(4) -0.006(5) 0.005(4)
O1B 0.022(4) 0.028(3) 0.031(4) -0.001(3) 0.004(3) 0.001(3)
O2B 0.024(4) 0.035(4) 0.046(5) 0.004(3) -0.001(4) 0.017(4)
C4B 0.032(7) 0.034(6) 0.041(7) 0.001(5) -0.003(5) 0.015(5)

loop_
_atom_type_symbol
_atom_type_description
_atom_type_scat_dispersion_real
_atom_type_scat_dispersion_imag
_atom_type_scat_source
C C 0.0033 0.0016 'International Tables Vol C Tables 4.2.6.8 and 6.1.1.4'
H H 0.0000 0.0000 'International Tables Vol C Tables 4.2.6.8 and 6.1.1.4'
I I -0.4742 1.8119 'International Tables Vol C Tables 4.2.6.8 and 6.1.1.4'
O O 0.0106 0.0060 'International Tables Vol C Tables 4.2.6.8 and 6.1.1.4'
Sn Sn -0.6537 1.4246 'International Tables Vol C Tables 4.2.6.8 and 6.1.1.4'

loop_
_geom_angle_atom_site_label_1
_geom_angle_atom_site_label_2
_geom_angle_atom_site_label_3
_geom_angle
C1A Sn1A O1A 76.5(3)
C1A Sn1A I3A 123.3(3)
O1A Sn1A I3A 82.80(19)
C1A Sn1A I2A 115.1(3)
O1A Sn1A I2A 83.3(2)
I3A Sn1A I2A 113.89(3)
C1A Sn1A I1A 100.3(3)
O1A Sn1A I1A 176.67(19)
I3A Sn1A I1A 98.48(3)
I2A Sn1A I1A 98.96(3)
C2A C1A Sn1A 113.6(7)
C2A C1A H1A1 108.8
Sn1A C1A H1A1 108.8
C2A C1A H1A2 108.8
Sn1A C1A H1A2 108.8
H1A1 C1A H1A2 107.7
C3A C2A C1A 116.8(10)
C3A C2A H2A1 108.1
C1A C2A H2A1 108.1
C3A C2A H2A2 108.1
C1A C2A H2A2 108.1
H2A1 C2A H2A2 107.3
O1A C3A O2A 122.8(10)
O1A C3A C2A 123.5(10)
O2A C3A C2A 113.7(9)
C3A O1A Sn1A 109.3(7)
C3A O2A C4A 116.0(10)
O2A C4A H4A1 109.5
O2A C4A H4A2 109.5
H4A1 C4A H4A2 109.5
O2A C4A H4A3 109.5
H4A1 C4A H4A3 109.5
H4A2 C4A H4A3 109.5
C1B Sn1B O1B 70.6(3)
C1B Sn1B I3B 120.8(3)
O1B Sn1B I3B 80.09(17)
C1B Sn1B I2B 112.8(3)
O1B Sn1B I2B 82.66(17)
I3B Sn1B I2B 112.85(4)
C1B Sn1B I1B 108.2(3)
O1B Sn1B I1B 177.89(17)
I3B Sn1B I1B 99.24(4)
I2B Sn1B I1B 99.43(3)
C2B C1B Sn1B 111.5(7)
C2B C1B H1B1 109.3
Sn1B C1B H1B1 109.3
C2B C1B H1B2 109.3
Sn1B C1B H1B2 109.3
H1B1 C1B H1B2 108.0
C3B C2B C1B 110.2(10)
C3B C2B H2B1 109.6
C1B C2B H2B1 109.6
C3B C2B H2B2 109.6
C1B C2B H2B2 109.6
H2B1 C2B H2B2 108.1
O1B C3B O2B 122.3(10)
O1B C3B C2B 122.8(10)
O2B C3B C2B 114.9(10)
C3B O1B Sn1B 105.9(6)
C3B O2B C4B 116.4(9)
O2B C4B H4B1 109.5
O2B C4B H4B2 109.5
H4B1 C4B H4B2 109.5
O2B C4B H4B3 109.5
H4B1 C4B H4B3 109.5
H4B2 C4B H4B3 109.5

loop_
_geom_bond_atom_site_label_1
_geom_bond_atom_site_label_2
_geom_bond_site_symmetry_2
_geom_bond_distance
_geom_bond_publ_flag
Sn1A C1A . 2.147(10) ?
Sn1A O1A . 2.459(8) ?
Sn1A I3A . 2.6835(9) ?
Sn1A I2A . 2.6944(9) ?
Sn1A I1A . 2.7601(10) ?
C1A C2A . 1.492(16) ?
C1A H1A1 . 0.9900 ?
C1A H1A2 . 0.9900 ?
C2A C3A . 1.491(16) ?
C2A H2A1 . 0.9900 ?
C2A H2A2 . 0.9900 ?
C3A O1A . 1.227(13) ?
C3A O2A . 1.308(14) ?
O2A C4A . 1.458(16) ?
C4A H4A1 . 0.9800 ?
C4A H4A2 . 0.9800 ?
C4A H4A3 . 0.9800 ?
Sn1B C1B . 2.139(12) ?
Sn1B O1B . 2.631(8) ?
Sn1B I3B . 2.6803(11) ?
Sn1B I2B . 2.7016(9) ?
Sn1B I1B . 2.7188(9) ?
C1B C2B . 1.513(16) ?
C1B H1B1 . 0.9900 ?
C1B H1B2 . 0.9900 ?
C2B C3B . 1.493(16) ?
C2B H2B1 . 0.9900 ?
C2B H2B2 . 0.9900 ?
C3B O1B . 1.229(14) ?
C3B O2B . 1.316(13) ?
O2B C4B . 1.465(14) ?
C4B H4B1 . 0.9800 ?
C4B H4B2 . 0.9800 ?
C4B H4B3 . 0.9800 ?

loop_
_geom_torsion_atom_site_label_1
_geom_torsion_atom_site_label_2
_geom_torsion_atom_site_label_3
_geom_torsion_atom_site_label_4
_geom_torsion
O1A Sn1A C1A C2A -1.1(9)
I3A Sn1A C1A C2A -72.9(10)
I2A Sn1A C1A C2A 74.6(10)
I1A Sn1A C1A C2A 179.7(9)
Sn1A C1A C2A C3A -1.6(16)
C1A C2A C3A O1A 6(2)
C1A C2A C3A O2A -174.3(11)
O2A C3A O1A Sn1A 173.9(9)
C2A C3A O1A Sn1A -7.0(14)
C1A Sn1A O1A C3A 4.3(8)
I3A Sn1A O1A C3A 131.2(7)
I2A Sn1A O1A C3A -113.6(7)
O1A C3A O2A C4A 0.5(16)
C2A C3A O2A C4A -178.7(11)
O1B Sn1B C1B C2B -35.0(8)
I3B Sn1B C1B C2B -100.0(8)
I2B Sn1B C1B C2B 37.9(9)
I1B Sn1B C1B C2B 146.9(8)
Sn1B C1B C2B C3B 49.3(11)
C1B C2B C3B O1B -30.9(16)
C1B C2B C3B O2B 149.8(10)
O2B C3B O1B Sn1B -179.8(9)
C2B C3B O1B Sn1B 1.0(13)
C1B Sn1B O1B C3B 19.9(8)
I3B Sn1B O1B C3B 147.7(7)
I2B Sn1B O1B C3B -97.4(7)
I1B Sn1B O1B C3B 76(5)
O1B C3B O2B C4B 4.3(17)
C2B C3B O2B C4B -176.5(10)
